data_2102901
loop_
_publ_author_name
'Gelbrich, Thomas'
'Hursthouse, Michael B.'
'Threlfall, Terence L.'

_publ_section_title
;
 Structural systematics of 4,4'-disubstituted
 benzenesulfonamidobenzenes. 1. Overview and dimer-based isostructures
;
_journal_coeditor_code BM5045
_journal_issue 4
_journal_name_full 'Acta Crystallographica Section B'
_journal_page_first 621
_journal_page_last 632
_journal_paper_doi 10.1107/S010876810701395X
_journal_volume 63
_journal_year 2007
_chemical_formula_sum 'C13 H12 Br N O2 S'
_chemical_formula_weight 326.21
_chemical_name_systematic
;
 ?
;
_space_group_IT_number 148
_symmetry_cell_setting trigonal
_symmetry_space_group_name_Hall '-R 3'
_symmetry_space_group_name_H-M 'R -3 :H'
_atom_sites_solution_hydrogens geom
_atom_sites_solution_primary direct
_atom_sites_solution_secondary difmap
_audit_creation_method SHELXL-97
_cell_angle_alpha 90.00
_cell_angle_beta 90.00
_cell_angle_gamma 120.00
_cell_formula_units_Z 18
_cell_length_a 27.1912(10)
_cell_length_b 27.1912(10)
_cell_length_c 9.4503(7)
_cell_measurement_temperature 120(2)
_cell_volume 6051.1(5)
_computing_cell_refinement 'DENZO (Otwinowski & Minor, 1997) & COLLECT (Hooft, 1998)'
_computing_data_collection 'COLLECT (Hooft, 1998)'
_computing_data_reduction 'DENZO (Otwinowski & Minor, 1997) & COLLECT (Hooft, 1998)'
_computing_molecular_graphics 'Mercury (Bruno et al., 2002)'
_computing_structure_refinement 'SHELXL-97 (Sheldrick, 1997)'
_computing_structure_solution 'SHELXS-97 (Sheldrick, 1997)'
_diffrn_ambient_temperature 120(2)
_diffrn_measured_fraction_theta_full 0.982
_diffrn_measured_fraction_theta_max 0.982
_diffrn_measurement_device_type 'Bruker-Nonius 95mm CCD camera on \k-goniostat'
_diffrn_measurement_method '\f & \w scans'
_diffrn_radiation_monochromator graphite
_diffrn_radiation_source 'Bruker-Nonius FR591 rotating anode'
_diffrn_radiation_type MoK\a
_diffrn_radiation_wavelength 0.71073
_diffrn_reflns_av_R_equivalents 0.1132
_diffrn_reflns_av_sigmaI/netI 0.0915
_diffrn_reflns_limit_h_max 32
_diffrn_reflns_limit_h_min -28
_diffrn_reflns_limit_k_max 32
_diffrn_reflns_limit_k_min -32
_diffrn_reflns_limit_l_max 11
_diffrn_reflns_limit_l_min -11
_diffrn_reflns_number 6656
_diffrn_reflns_theta_full 25.03
_diffrn_reflns_theta_max 25.03
_diffrn_reflns_theta_min 3.00
_exptl_absorpt_coefficient_mu 3.205
_exptl_absorpt_correction_T_max 0.7399
_exptl_absorpt_correction_T_min 0.5666
_exptl_absorpt_correction_type empirical
_exptl_absorpt_process_details 'SADABS V2.10 (Sheldrick, G.M., 2003)'
_exptl_crystal_density_diffrn 1.611
_exptl_crystal_density_method 'not measured'
_exptl_crystal_F_000 2952
_exptl_crystal_size_max 0.20
_exptl_crystal_size_mid 0.20
_exptl_crystal_size_min 0.10
_refine_diff_density_max 0.387
_refine_diff_density_min -0.512
_refine_ls_extinction_coef 0.00047(8)
_refine_ls_extinction_expression Fc^*^=kFc[1+0.001xFc^2^\l^3^/sin(2\q)]^-1/4^
_refine_ls_extinction_method SHELXL
_refine_ls_goodness_of_fit_ref 0.967
_refine_ls_hydrogen_treatment mixed
_refine_ls_matrix_type full
_refine_ls_number_parameters 177
_refine_ls_number_reflns 2334
_refine_ls_number_restraints 0
_refine_ls_restrained_S_all 0.967
_refine_ls_R_factor_all 0.0688
_refine_ls_R_factor_gt 0.0436
_refine_ls_shift/su_max 0.016
_refine_ls_shift/su_mean 0.002
_refine_ls_structure_factor_coef Fsqd
_refine_ls_weighting_details 'calc w=1/[\s^2^(Fo^2^)+(0.0408P)^2^+0.0000P] where P=(Fo^2^+2Fc^2^)/3'
_refine_ls_weighting_scheme calc
_refine_ls_wR_factor_gt 0.0906
_refine_ls_wR_factor_ref 0.0985
_reflns_number_gt 1711
_reflns_number_total 2334
_reflns_threshold_expression >2sigma(I)
_cod_data_source_file bm5045.cif
_cod_data_source_block Me~Br
_cod_original_sg_symbol_H-M R-3
_cod_database_code 2102901
_cod_database_fobs_code 2102901

loop_
_symmetry_equiv_pos_as_xyz
'x, y, z'
'-y, x-y, z'
'-x+y, -x, z'
'x+2/3, y+1/3, z+1/3'
'-y+2/3, x-y+1/3, z+1/3'
'-x+y+2/3, -x+1/3, z+1/3'
'x+1/3, y+2/3, z+2/3'
'-y+1/3, x-y+2/3, z+2/3'
'-x+y+1/3, -x+2/3, z+2/3'
'-x, -y, -z'
'y, -x+y, -z'
'x-y, x, -z'
'-x+2/3, -y+1/3, -z+1/3'
'y+2/3, -x+y+1/3, -z+1/3'
'x-y+2/3, x+1/3, -z+1/3'
'-x+1/3, -y+2/3, -z+2/3'
'y+1/3, -x+y+2/3, -z+2/3'
'x-y+1/3, x+2/3, -z+2/3'

loop_
_atom_site_type_symbol
_atom_site_label
_atom_site_fract_x
_atom_site_fract_y
_atom_site_fract_z
_atom_site_U_iso_or_equiv
_atom_site_adp_type
_atom_site_calc_flag
_atom_site_refinement_flags
_atom_site_occupancy
Br Br1 0.691128(18) 0.266053(18) 0.01078(5) 0.0465(2) Uani d . 1
S S1 0.58069(4) 0.00886(4) 0.40513(9) 0.0266(2) Uani d . 1
O O1 0.53488(11) -0.03284(10) 0.4921(3) 0.0320(6) Uani d . 1
O O2 0.60640(10) -0.01102(11) 0.3046(3) 0.0324(6) Uani d . 1
N N1 0.55210(12) 0.04142(12) 0.3233(3) 0.0267(7) Uani d D 1
H H1N 0.5232(10) 0.0395(15) 0.371(3) 0.028(10) Uiso d D 1
C C1 0.71970(16) 0.14299(16) 0.6821(3) 0.0303(9) Uani d . 1
C C2 0.66455(17) 0.13397(17) 0.6869(4) 0.0343(9) Uani d . 1
H H2 0.6561 0.1565 0.7481 0.039(11) Uiso calc R 1
C C3 0.62195(17) 0.09274(17) 0.6038(4) 0.0354(9) Uani d . 1
H H3 0.5845 0.0869 0.6082 0.035(11) Uiso calc R 1
C C4 0.63425(15) 0.05994(15) 0.5140(3) 0.0275(8) Uani d . 1
C C5 0.68890(15) 0.06793(16) 0.5076(4) 0.0317(9) Uani d . 1
H H5 0.6974 0.0456 0.4462 0.030(9) Uiso calc R 1
C C6 0.73052(17) 0.10906(17) 0.5925(4) 0.0378(10) Uani d . 1
H H6 0.7678 0.1143 0.5894 0.059(13) Uiso calc R 1
C C7 0.58638(14) 0.09439(14) 0.2508(3) 0.0236(8) Uani d . 1
C C8 0.57351(16) 0.13768(16) 0.2695(4) 0.0309(9) Uani d . 1
H H8 0.5436 0.1322 0.3312 0.039(11) Uiso calc R 1
C C9 0.60440(16) 0.18875(16) 0.1979(4) 0.0338(9) Uani d . 1
H H9 0.5953 0.2180 0.2086 0.033(10) Uiso calc R 1
C C10 0.64834(15) 0.19650(15) 0.1114(4) 0.0300(8) Uani d . 1
C C11 0.66189(15) 0.15395(16) 0.0931(4) 0.0309(8) Uani d . 1
H H11 0.6925 0.1600 0.0334 0.037(10) Uiso calc R 1
C C12 0.63040(15) 0.10276(16) 0.1623(3) 0.0293(8) Uani d . 1
H H12 0.6390 0.0732 0.1492 0.026(9) Uiso calc R 1
C C13 0.76655(16) 0.18917(17) 0.7691(4) 0.0379(10) Uani d . 1
H H13A 0.7511 0.2085 0.8256 0.057 Uiso calc PR 0.69(5)
H H13B 0.7962 0.2166 0.7060 0.057 Uiso calc PR 0.69(5)
H H13C 0.7828 0.1724 0.8322 0.057 Uiso calc PR 0.69(5)
H H13D 0.8023 0.1898 0.7503 0.057 Uiso calc PR 0.31(5)
H H13E 0.7572 0.1817 0.8698 0.057 Uiso calc PR 0.31(5)
H H13F 0.7706 0.2260 0.7437 0.057 Uiso calc PR 0.31(5)

loop_
_atom_site_aniso_label
_atom_site_aniso_U_11
_atom_site_aniso_U_22
_atom_site_aniso_U_33
_atom_site_aniso_U_12
_atom_site_aniso_U_13
_atom_site_aniso_U_23
Br1 0.0367(3) 0.0342(3) 0.0646(3) 0.0148(2) 0.0083(2) 0.0186(2)
S1 0.0254(5) 0.0240(5) 0.0324(4) 0.0137(4) 0.0048(4) 0.0022(4)
O1 0.0292(14) 0.0227(14) 0.0432(14) 0.0122(11) 0.0083(12) 0.0071(11)
O2 0.0350(15) 0.0307(14) 0.0365(13) 0.0202(13) 0.0067(11) -0.0014(11)
N1 0.0232(16) 0.0272(17) 0.0317(15) 0.0143(14) 0.0018(14) 0.0013(14)
C1 0.031(2) 0.031(2) 0.0250(17) 0.0132(18) 0.0019(16) 0.0126(16)
C2 0.036(2) 0.041(2) 0.0328(18) 0.024(2) 0.0013(17) -0.0037(18)
C3 0.030(2) 0.045(2) 0.0348(19) 0.022(2) 0.0054(17) -0.0005(18)
C4 0.029(2) 0.0258(19) 0.0277(17) 0.0135(17) 0.0058(16) 0.0068(16)
C5 0.029(2) 0.035(2) 0.0354(19) 0.0184(18) 0.0046(17) 0.0025(18)
C6 0.027(2) 0.044(2) 0.047(2) 0.021(2) 0.0022(19) 0.007(2)
C7 0.0212(18) 0.0225(18) 0.0260(16) 0.0102(15) -0.0031(15) -0.0016(15)
C8 0.035(2) 0.033(2) 0.0313(18) 0.0222(19) 0.0034(17) 0.0017(17)
C9 0.036(2) 0.025(2) 0.043(2) 0.0176(18) -0.0012(18) -0.0008(17)
C10 0.0231(19) 0.029(2) 0.0352(19) 0.0109(17) -0.0015(16) 0.0062(16)
C11 0.0220(19) 0.039(2) 0.0343(18) 0.0169(18) 0.0005(16) 0.0045(18)
C12 0.028(2) 0.034(2) 0.0333(18) 0.0208(18) 0.0028(16) 0.0052(17)
C13 0.031(2) 0.038(2) 0.036(2) 0.0108(18) -0.0002(17) 0.0105(18)

loop_
_atom_type_symbol
_atom_type_description
_atom_type_scat_dispersion_real
_atom_type_scat_dispersion_imag
_atom_type_scat_source
C C 0.0033 0.0016 'International Tables Vol C Tables 4.2.6.8 and 6.1.1.4'
H H 0.0000 0.0000 'International Tables Vol C Tables 4.2.6.8 and 6.1.1.4'
N N 0.0061 0.0033 'International Tables Vol C Tables 4.2.6.8 and 6.1.1.4'
O O 0.0106 0.0060 'International Tables Vol C Tables 4.2.6.8 and 6.1.1.4'
Br Br -0.2901 2.4595 'International Tables Vol C Tables 4.2.6.8 and 6.1.1.4'
S S 0.1246 0.1234 'International Tables Vol C Tables 4.2.6.8 and 6.1.1.4'

loop_
_geom_angle_atom_site_label_1
_geom_angle_atom_site_label_2
_geom_angle_atom_site_label_3
_geom_angle
O2 S1 O1 118.06(15)
O2 S1 N1 110.05(15)
O1 S1 N1 103.74(16)
O2 S1 C4 108.53(17)
O1 S1 C4 109.58(15)
N1 S1 C4 106.23(16)
C7 N1 S1 121.5(2)
C7 N1 H1N 114(2)
S1 N1 H1N 112(2)
C6 C1 C2 118.0(4)
C6 C1 C13 120.9(4)
C2 C1 C13 121.0(3)
C3 C2 C1 121.0(4)
C3 C2 H2 119.5
C1 C2 H2 119.5
C2 C3 C4 119.6(4)
C2 C3 H3 120.2
C4 C3 H3 120.2
C3 C4 C5 120.5(3)
C3 C4 S1 119.7(3)
C5 C4 S1 119.8(3)
C6 C5 C4 118.7(3)
C6 C5 H5 120.7
C4 C5 H5 120.7
C5 C6 C1 122.2(4)
C5 C6 H6 118.9
C1 C6 H6 118.9
C12 C7 C8 119.9(3)
C12 C7 N1 121.8(3)
C8 C7 N1 118.3(3)
C9 C8 C7 120.0(3)
C9 C8 H8 120.0
C7 C8 H8 120.0
C10 C9 C8 119.2(3)
C10 C9 H9 120.4
C8 C9 H9 120.4
C9 C10 C11 121.2(3)
C9 C10 Br1 120.1(3)
C11 C10 Br1 118.7(3)
C12 C11 C10 119.4(3)
C12 C11 H11 120.3
C10 C11 H11 120.3
C11 C12 C7 120.1(3)
C11 C12 H12 119.9
C7 C12 H12 119.9
C1 C13 H13A 109.5
C1 C13 H13B 109.5
H13A C13 H13B 109.5
C1 C13 H13C 109.5
H13A C13 H13C 109.5
H13B C13 H13C 109.5
C1 C13 H13D 109.5
H13A C13 H13D 141.1
H13B C13 H13D 56.3
H13C C13 H13D 56.3
C1 C13 H13E 109.5
H13A C13 H13E 56.3
H13B C13 H13E 141.1
H13C C13 H13E 56.3
H13D C13 H13E 109.5
C1 C13 H13F 109.5
H13A C13 H13F 56.3
H13B C13 H13F 56.3
H13C C13 H13F 141.1
H13D C13 H13F 109.5
H13E C13 H13F 109.5

loop_
_geom_bond_atom_site_label_1
_geom_bond_atom_site_label_2
_geom_bond_distance
Br1 C10 1.906(3)
S1 O2 1.436(2)
S1 O1 1.449(2)
S1 N1 1.635(3)
S1 C4 1.756(4)
N1 C7 1.438(4)
N1 H1N 0.84(4)
C1 C6 1.388(5)
C1 C2 1.394(5)
C1 C13 1.508(5)
C2 C3 1.385(5)
C2 H2 0.9500
C3 C4 1.388(5)
C3 H3 0.9500
C4 C5 1.392(5)
C5 C6 1.382(5)
C5 H5 0.9500
C6 H6 0.9500
C7 C12 1.382(5)
C7 C8 1.397(5)
C8 C9 1.387(5)
C8 H8 0.9500
C9 C10 1.374(5)
C9 H9 0.9500
C10 C11 1.389(5)
C11 C12 1.381(5)
C11 H11 0.9500
C12 H12 0.9500
C13 H13A 0.9800
C13 H13B 0.9800
C13 H13C 0.9800
C13 H13D 0.9800
C13 H13E 0.9800
C13 H13F 0.9800

loop_
_geom_hbond_atom_site_label_D
_geom_hbond_atom_site_label_H
_geom_hbond_atom_site_label_A
_geom_hbond_site_symmetry_A
_geom_hbond_distance_DH
_geom_hbond_distance_HA
_geom_hbond_distance_DA
_geom_hbond_angle_DHA
N1 H1N O1 10_656 0.84(4) 2.02(4) 2.855(4) 170(3)
